data_4321330
loop_
_publ_author_name
'Paul V. Bernhardt'
'Philip C. Sharpe'

_publ_section_title
;
 C-Substituted Macrocycles as Candidates for Radioimmunotherapy
;
_journal_name_full 'Inorganic Chemistry'
_journal_page_first 4123
_journal_page_last 4129
_journal_paper_doi 10.1021/ic000315f
_journal_volume 39
_journal_year 2000
_chemical_formula_sum 'C19 H36 Cl3 Cu N5 O3'
_chemical_formula_weight 552.42
_chemical_name_systematic
; 
 ? 
;
_space_group_IT_number 14
_symmetry_cell_setting monoclinic
_symmetry_space_group_name_Hall '-P 2yn'
_symmetry_space_group_name_H-M 'P 1 21/n 1'
_atom_sites_solution_hydrogens geom
_atom_sites_solution_primary Patterson
_atom_sites_solution_secondary difmap
_audit_creation_method SHELXL-97
_cell_angle_alpha 90.00
_cell_angle_beta 93.680(10)
_cell_angle_gamma 90.00
_cell_formula_units_Z 4
_cell_length_a 9.286(2)
_cell_length_b 11.2940(10)
_cell_length_c 23.609(8)
_cell_measurement_reflns_used 25
_cell_measurement_temperature 296(2)
_cell_measurement_theta_max 14
_cell_measurement_theta_min 10
_cell_volume 2470.9(10)
_computing_cell_refinement 'SET4 in CAD4'
_computing_data_collection CAD4
_computing_data_reduction 'XTAL 3.2'
_computing_molecular_graphics PLATON
_computing_publication_material SHELXL-97
_computing_structure_refinement 'SHELXL-97 (Sheldrick, 1997)'
_computing_structure_solution 'SHELXS-86 Sheldrick, 1990)'
_diffrn_ambient_temperature 296(2)
_diffrn_measured_fraction_theta_full 0.944
_diffrn_measured_fraction_theta_max 0.944
_diffrn_measurement_device_type 'Enraf Nonius CAD4'
_diffrn_measurement_method '\w-2\q scans'
_diffrn_radiation_monochromator graphite
_diffrn_radiation_source 'fine-focus sealed tube'
_diffrn_radiation_type MoK\a
_diffrn_radiation_wavelength 0.71073
_diffrn_reflns_av_R_equivalents 0.0344
_diffrn_reflns_av_sigmaI/netI 0.0366
_diffrn_reflns_limit_h_max 11
_diffrn_reflns_limit_h_min 0
_diffrn_reflns_limit_k_max 13
_diffrn_reflns_limit_k_min 0
_diffrn_reflns_limit_l_max 28
_diffrn_reflns_limit_l_min -28
_diffrn_reflns_number 4620
_diffrn_reflns_theta_full 25.00
_diffrn_reflns_theta_max 25.00
_diffrn_reflns_theta_min 1.73
_diffrn_standards_decay_% 'less than 5%'
_diffrn_standards_interval_time 7200
_diffrn_standards_number 3
_exptl_absorpt_coefficient_mu 1.238
_exptl_absorpt_correction_T_max 1.000
_exptl_absorpt_correction_T_min 0.613
_exptl_absorpt_correction_type '\y scans'
_exptl_crystal_colour purple
_exptl_crystal_density_diffrn 1.485
_exptl_crystal_density_method 'not measured'
_exptl_crystal_description prism
_exptl_crystal_F_000 1156
_exptl_crystal_size_max 0.60
_exptl_crystal_size_mid 0.50
_exptl_crystal_size_min 0.20
_refine_diff_density_max 1.014
_refine_diff_density_min -1.313
_refine_diff_density_rms 0.130
_refine_ls_extinction_method none
_refine_ls_goodness_of_fit_ref 1.075
_refine_ls_hydrogen_treatment constr
_refine_ls_matrix_type full
_refine_ls_number_parameters 272
_refine_ls_number_reflns 4331
_refine_ls_number_restraints 0
_refine_ls_restrained_S_all 1.075
_refine_ls_R_factor_all 0.1013
_refine_ls_R_factor_gt 0.0678
_refine_ls_shift/su_max 0.000
_refine_ls_shift/su_mean 0.000
_refine_ls_structure_factor_coef Fsqd
_refine_ls_weighting_details 'w=1/[\s^2^(Fo^2^)+(0.1191P)^2^+2.8229P] where P=(Fo^2^+2Fc^2^)/3'
_refine_ls_weighting_scheme calc
_refine_ls_wR_factor_gt 0.1745
_refine_ls_wR_factor_ref 0.2003
_reflns_number_gt 2966
_reflns_number_total 4331
_reflns_threshold_expression >2sigma(I)
_cod_data_source_file ic000315f_3.cif
_cod_data_source_block 1410ps25
_cod_depositor_comments
;
The following automatic conversions were performed:

'_refine_ls_weighting_scheme' value 'calc
w=1/[\s^2^(Fo^2^)+(0.1191P)^2^+2.8229P] where P=(Fo^2^+2Fc^2^)/3' was
changed to 'calc'. New tag '_refine_ls_weighting_details' was
created. The value of the new tag was set to
'w=1/[\s^2^(Fo^2^)+(0.1191P)^2^+2.8229P] where P=(Fo^2^+2Fc^2^)/3'.

Automatic conversion script
Id: cif_fix_values 3143 2015-03-26 13:38:13Z robertas 
;
_cod_database_code 4321330

loop_
_symmetry_equiv_pos_as_xyz
'x, y, z'
'-x+1/2, y+1/2, -z+1/2'
'-x, -y, -z'
'x-1/2, -y-1/2, z-1/2'

loop_
_atom_site_label
_atom_site_type_symbol
_atom_site_fract_x
_atom_site_fract_y
_atom_site_fract_z
_atom_site_U_iso_or_equiv
_atom_site_adp_type
_atom_site_occupancy
_atom_site_calc_flag
_atom_site_refinement_flags
_atom_site_disorder_assembly
_atom_site_disorder_group
Cu1 Cu 0.01192(7) 0.07514(6) 0.23567(3) 0.0458(3) Uani 1 d . . .
Cl1 Cl -0.06206(16) 0.30425(11) 0.23912(7) 0.0550(4) Uani 1 d . . .
Cl2 Cl 0.02157(17) -0.18253(12) 0.21023(8) 0.0612(4) Uani 1 d . . .
Cl3 Cl 0.2319(2) -0.09433(13) 0.06029(7) 0.0642(5) Uani 1 d . . .
N1 N -0.1964(4) 0.0254(3) 0.23562(16) 0.0333(9) Uani 1 d . . .
H1 H -0.1976 -0.0550 0.2331 0.040 Uiso 1 d R . .
N2 N 0.0137(6) 0.0527(4) 0.3206(2) 0.0575(13) Uani 1 d . . .
H2 H 0.0228 0.1259 0.3365 0.069 Uiso 1 d R . .
N3 N 0.2230(5) 0.1140(4) 0.2377(3) 0.0706(18) Uani 1 d . . .
H3 H 0.2321 0.1889 0.2516 0.085 Uiso 1 d R . .
N4 N 0.0203(5) 0.0823(4) 0.1504(2) 0.0508(12) Uani 1 d . . .
H4 H 0.0425 0.0082 0.1385 0.061 Uiso 1 d R . .
N5 N -0.2263(5) -0.0797(3) 0.11928(17) 0.0364(9) Uani 1 d . . .
H5A H -0.1635 -0.1079 0.1466 0.044 Uiso 1 d R . .
H5B H -0.3113 -0.1163 0.1230 0.044 Uiso 1 d R . .
C1 C -0.2431(6) 0.0553(5) 0.2922(2) 0.0479(13) Uani 1 d . . .
H1A H -0.3362 0.0199 0.2979 0.057 Uiso 1 d R . .
H1B H -0.2511 0.1405 0.2964 0.057 Uiso 1 d R . .
C2 C -0.1309(7) 0.0070(6) 0.3338(3) 0.0599(16) Uani 1 d . . .
H2A H -0.1521 0.0306 0.3719 0.072 Uiso 1 d R . .
H2B H -0.1316 -0.0788 0.3322 0.072 Uiso 1 d R . .
C3 C 0.1325(9) -0.0190(7) 0.3455(4) 0.100(3) Uani 1 d . . .
H3A H 0.1282 -0.0977 0.3291 0.120 Uiso 1 d R . .
H3B H 0.1232 -0.0266 0.3860 0.120 Uiso 1 d R . .
C4 C 0.2766(11) 0.0365(9) 0.3348(6) 0.126(5) Uani 1 d . . .
H4A H 0.2758 0.1172 0.3488 0.152 Uiso 1 d R . .
H4B H 0.3512 -0.0059 0.3571 0.152 Uiso 1 d R . .
C5 C 0.3168(8) 0.0374(7) 0.2754(6) 0.118(5) Uani 1 d . . .
H5C H 0.4151 0.0662 0.2746 0.142 Uiso 1 d R . .
H5D H 0.3145 -0.0427 0.2606 0.142 Uiso 1 d R . .
C6 C 0.2670(7) 0.1190(6) 0.1785(4) 0.088(3) Uani 1 d . . .
H6A H 0.3477 0.1729 0.1763 0.106 Uiso 1 d R . .
H6B H 0.2978 0.0411 0.1669 0.106 Uiso 1 d R . .
C7 C 0.1444(7) 0.1592(5) 0.1403(4) 0.073(2) Uani 1 d . . .
H7A H 0.1685 0.1529 0.1011 0.087 Uiso 1 d R . .
H7B H 0.1215 0.2412 0.1481 0.087 Uiso 1 d R . .
C8 C -0.1104(7) 0.1197(5) 0.1172(3) 0.0506(14) Uani 1 d . . .
H8A H -0.0939 0.1102 0.0773 0.061 Uiso 1 d R . .
H8B H -0.1256 0.2033 0.1240 0.061 Uiso 1 d R . .
C9 C -0.2469(6) 0.0529(4) 0.1295(2) 0.0428(12) Uani 1 d . . .
C10 C -0.2961(5) 0.0701(4) 0.1891(2) 0.0383(11) Uani 1 d . . .
H10A H -0.3115 0.1540 0.1952 0.046 Uiso 1 d R . .
H10B H -0.3884 0.0309 0.1915 0.046 Uiso 1 d R . .
C11 C -0.3712(8) 0.0957(5) 0.0883(3) 0.0599(17) Uani 1 d . . .
H11A H -0.3439 0.0865 0.0500 0.090 Uiso 1 d R . .
H11B H -0.3908 0.1777 0.0954 0.090 Uiso 1 d R . .
H11C H -0.4561 0.0496 0.0937 0.090 Uiso 1 d R . .
C12 C -0.1723(8) -0.1128(5) 0.0624(2) 0.0570(16) Uani 1 d . . .
H12A H -0.2237 -0.0669 0.0328 0.068 Uiso 1 d R . .
H12B H -0.0704 -0.0938 0.0620 0.068 Uiso 1 d R . .
C13A C -0.1612(17) -0.2425(11) 0.0524(5) 0.032(3) Uiso 0.418(9) d P A 1
C14A C -0.063(2) -0.3166(18) 0.0765(8) 0.068(5) Uiso 0.418(9) d P A 1
H14A H 0.0114 -0.2870 0.1007 0.081 Uiso 0.418(9) d PR A 1
C15A C -0.071(2) -0.4355(15) 0.0657(7) 0.061(4) Uiso 0.418(9) d P A 1
H15A H -0.0066 -0.4868 0.0848 0.073 Uiso 0.418(9) d PR A 1
C16A C -0.1752(17) -0.4798(13) 0.0265(6) 0.041(3) Uiso 0.418(9) d P A 1
C17A C -0.2771(18) -0.4044(14) -0.0026(6) 0.052(4) Uiso 0.418(9) d P A 1
H17A H -0.3453 -0.4340 -0.0295 0.063 Uiso 0.418(9) d PR A 1
C18A C -0.2704(18) -0.2814(14) 0.0108(6) 0.050(4) Uiso 0.418(9) d P A 1
H18A H -0.3355 -0.2281 -0.0065 0.060 Uiso 0.418(9) d PR A 1
C19A C -0.168(2) -0.6097(19) 0.0147(8) 0.066(4) Uiso 0.418(9) d P A 1
O1A O -0.0884(13) -0.6795(11) 0.0393(5) 0.076(4) Uiso 0.418(9) d P A 1
O2A O -0.2626(13) -0.6428(11) -0.0306(5) 0.066(3) Uiso 0.418(9) d P A 1
H2A1 H -0.2371 -0.6121 -0.0598 0.100 Uiso 0.418(9) d PR A 1
C13B C -0.2155(13) -0.2429(9) 0.0481(4) 0.037(2) Uiso 0.582(9) d P A 2
C14B C -0.1170(15) -0.3301(12) 0.0666(5) 0.056(3) Uiso 0.582(9) d P A 2
H14B H -0.0369 -0.3097 0.0903 0.067 Uiso 0.582(9) d PR A 2
C15B C -0.1375(16) -0.4471(12) 0.0499(6) 0.059(3) Uiso 0.582(9) d P A 2
H15B H -0.0683 -0.5042 0.0598 0.071 Uiso 0.582(9) d PR A 2
C16B C -0.2604(12) -0.4768(9) 0.0186(4) 0.042(2) Uiso 0.582(9) d P A 2
C17B C -0.3638(16) -0.3926(12) 0.0052(6) 0.073(4) Uiso 0.582(9) d P A 2
H17B H -0.4498 -0.4137 -0.0146 0.088 Uiso 0.582(9) d PR A 2
C18B C -0.3392(16) -0.2773(12) 0.0214(5) 0.067(3) Uiso 0.582(9) d P A 2
H18B H -0.4114 -0.2214 0.0137 0.080 Uiso 0.582(9) d PR A 2
C19B C -0.2884(18) -0.6043(15) 0.0000(7) 0.082(4) Uiso 0.582(9) d P A 2
O1B O -0.387(2) -0.6236(18) -0.0341(8) 0.174(7) Uiso 0.582(9) d P A 2
O2B O -0.1954(13) -0.6725(11) 0.0059(5) 0.095(3) Uiso 0.582(9) d P A 2
H1B1 H -0.1897 -0.6957 0.0388 0.142 Uiso 0.582(9) d PR A 2
O5 O -0.4936(5) -0.1859(4) 0.1344(2) 0.0776(14) Uani 1 d . . .
H20A H -0.5620 -0.1684 0.1251 0.116 Uiso 1 d R . .
H20B H -0.4934 -0.1816 0.0888 0.116 Uiso 1 d R . .

loop_
_atom_site_aniso_label
_atom_site_aniso_U_11
_atom_site_aniso_U_22
_atom_site_aniso_U_33
_atom_site_aniso_U_23
_atom_site_aniso_U_13
_atom_site_aniso_U_12
Cu1 0.0310(4) 0.0332(4) 0.0734(5) -0.0059(3) 0.0045(3) 0.0006(3)
Cl1 0.0513(8) 0.0216(6) 0.0924(11) -0.0122(6) 0.0076(7) 0.0011(5)
Cl2 0.0619(9) 0.0268(7) 0.0956(11) -0.0047(7) 0.0107(8) 0.0097(6)
Cl3 0.0868(12) 0.0390(8) 0.0680(9) -0.0063(7) 0.0147(8) 0.0067(7)
N1 0.039(2) 0.0181(18) 0.043(2) -0.0050(16) 0.0059(17) -0.0018(16)
N2 0.066(3) 0.033(2) 0.070(3) -0.002(2) -0.018(3) -0.004(2)
N3 0.032(3) 0.028(2) 0.151(6) -0.023(3) 0.000(3) 0.002(2)
N4 0.053(3) 0.020(2) 0.083(3) -0.011(2) 0.026(2) -0.0087(19)
N5 0.050(2) 0.0207(19) 0.039(2) -0.0025(16) 0.0026(18) -0.0054(17)
C1 0.052(3) 0.039(3) 0.054(3) -0.008(2) 0.016(3) -0.001(2)
C2 0.084(5) 0.046(3) 0.049(3) -0.001(3) 0.002(3) -0.007(3)
C3 0.089(6) 0.054(4) 0.147(8) 0.035(5) -0.064(6) -0.011(4)
C4 0.075(7) 0.069(6) 0.223(13) 0.030(8) -0.081(8) -0.007(5)
C5 0.038(4) 0.039(4) 0.274(15) -0.003(7) -0.015(6) 0.008(3)
C6 0.046(4) 0.047(4) 0.177(9) -0.045(5) 0.051(5) -0.015(3)
C7 0.061(4) 0.037(3) 0.126(6) -0.020(4) 0.052(4) -0.020(3)
C8 0.072(4) 0.021(2) 0.061(3) 0.005(2) 0.023(3) -0.003(3)
C9 0.058(3) 0.020(2) 0.051(3) 0.001(2) 0.003(2) 0.004(2)
C10 0.036(3) 0.025(2) 0.054(3) -0.004(2) 0.004(2) -0.001(2)
C11 0.082(5) 0.039(3) 0.057(3) 0.010(3) -0.010(3) 0.013(3)
C12 0.088(5) 0.036(3) 0.048(3) -0.007(2) 0.014(3) -0.004(3)
O5 0.062(3) 0.055(3) 0.113(4) 0.003(3) -0.008(3) -0.006(2)

loop_
_atom_type_symbol
_atom_type_description
_atom_type_scat_dispersion_real
_atom_type_scat_dispersion_imag
_atom_type_scat_source
C C 0.0033 0.0016 'International Tables Vol C Tables 4.2.6.8 and 6.1.1.4'
H H 0.0000 0.0000 'International Tables Vol C Tables 4.2.6.8 and 6.1.1.4'
Cl Cl 0.1484 0.1585 'International Tables Vol C Tables 4.2.6.8 and 6.1.1.4'
N N 0.0061 0.0033 'International Tables Vol C Tables 4.2.6.8 and 6.1.1.4'
O O 0.0106 0.0060 'International Tables Vol C Tables 4.2.6.8 and 6.1.1.4'
Cu Cu 0.3201 1.2651 'International Tables Vol C Tables 4.2.6.8 and 6.1.1.4'

loop_
_geom_angle_atom_site_label_1
_geom_angle_atom_site_label_2
_geom_angle_atom_site_label_3
_geom_angle
_geom_angle_site_symmetry_1
_geom_angle_site_symmetry_3
_geom_angle_publ_flag
N3 Cu1 N1 176.21(19) . . ?
N3 Cu1 N4 85.1(2) . . ?
N1 Cu1 N4 96.25(17) . . ?
N3 Cu1 N2 93.3(3) . . ?
N1 Cu1 N2 84.96(18) . . ?
N4 Cu1 N2 174.39(19) . . ?
N3 Cu1 Cl1 92.30(14) . . ?
N1 Cu1 Cl1 91.21(12) . . ?
N4 Cu1 Cl1 91.05(13) . . ?
N2 Cu1 Cl1 94.41(14) . . ?
N3 Cu1 Cl2 100.18(14) . . ?
N1 Cu1 Cl2 76.61(11) . . ?
N4 Cu1 Cl2 80.45(12) . . ?
N2 Cu1 Cl2 94.54(14) . . ?
Cl1 Cu1 Cl2 164.18(5) . . ?
C1 N1 C10 112.9(4) . . ?
C1 N1 Cu1 105.9(3) . . ?
C10 N1 Cu1 117.4(3) . . ?
C3 N2 C2 113.1(5) . . ?
C3 N2 Cu1 115.2(6) . . ?
C2 N2 Cu1 107.5(4) . . ?
C6 N3 C5 113.6(7) . . ?
C6 N3 Cu1 108.3(4) . . ?
C5 N3 Cu1 115.0(5) . . ?
C8 N4 C7 111.9(5) . . ?
C8 N4 Cu1 117.5(3) . . ?
C7 N4 Cu1 105.3(4) . . ?
C12 N5 C9 115.7(4) . . ?
N1 C1 C2 106.3(5) . . ?
N2 C2 C1 109.7(5) . . ?
N2 C3 C4 110.9(6) . . ?
C5 C4 C3 116.3(9) . . ?
C4 C5 N3 113.6(8) . . ?
C7 C6 N3 109.8(5) . . ?
N4 C7 C6 107.4(6) . . ?
N4 C8 C9 115.3(4) . . ?
C8 C9 C10 114.7(4) . . ?
C8 C9 N5 110.0(4) . . ?
C10 C9 N5 108.6(4) . . ?
C8 C9 C11 108.9(5) . . ?
C10 C9 C11 106.7(5) . . ?
N5 C9 C11 107.8(4) . . ?
N1 C10 C9 115.6(4) . . ?
C13A C12 N5 114.5(6) . . ?
C13A C12 C13B 19.1(5) . . ?
N5 C12 C13B 109.3(5) . . ?
C14A C13A C18A 122.1(15) . . ?
C14A C13A C12 126.9(14) . . ?
C18A C13A C12 111.0(12) . . ?
C13A C14A C15A 120(2) . . ?
C14A C15A C16A 120.4(18) . . ?
C15A C16A C17A 121.4(15) . . ?
C15A C16A C19A 116.2(14) . . ?
C17A C16A C19A 122.4(16) . . ?
C16A C17A C18A 117.3(14) . . ?
C17A C18A C13A 118.1(13) . . ?
O1A C19A O2A 122.2(19) . . ?
O1A C19A C16A 125.8(18) . . ?
O2A C19A C16A 112.0(15) . . ?
C18B C13B C14B 118.1(11) . . ?
C18B C13B C12 125.5(10) . . ?
C14B C13B C12 116.3(10) . . ?
C15B C14B C13B 120.5(13) . . ?
C16B C15B C14B 118.9(12) . . ?
C15B C16B C17B 120.2(11) . . ?
C15B C16B C19B 120.8(11) . . ?
C17B C16B C19B 119.0(11) . . ?
C18B C17B C16B 119.4(13) . . ?
C13B C18B C17B 122.1(13) . . ?
O2B C19B O1B 119.4(19) . . ?
O2B C19B C16B 118.8(15) . . ?
O1B C19B C16B 118.3(16) . . ?

loop_
_geom_bond_atom_site_label_1
_geom_bond_atom_site_label_2
_geom_bond_distance
_geom_bond_site_symmetry_2
_geom_bond_publ_flag
Cu1 N3 2.006(5) . ?
Cu1 N1 2.014(4) . ?
Cu1 N4 2.021(5) . ?
Cu1 N2 2.021(5) . ?
Cu1 Cl1 2.6798(14) . ?
Cu1 Cl2 2.9740(15) . ?
N1 C1 1.470(6) . ?
N1 C10 1.479(6) . ?
N2 C3 1.461(8) . ?
N2 C2 1.489(8) . ?
N3 C6 1.482(11) . ?
N3 C5 1.483(12) . ?
N4 C8 1.465(8) . ?
N4 C7 1.475(7) . ?
N5 C12 1.511(7) . ?
N5 C9 1.530(6) . ?
C1 C2 1.490(9) . ?
C3 C4 1.513(13) . ?
C4 C5 1.473(17) . ?
C6 C7 1.478(12) . ?
C8 C9 1.519(8) . ?
C9 C10 1.521(8) . ?
C9 C11 1.538(8) . ?
C12 C13A 1.488(14) . ?
C12 C13B 1.555(11) . ?
C13A C14A 1.34(2) . ?
C13A C18A 1.43(2) . ?
C14A C15A 1.37(3) . ?
C15A C16A 1.39(2) . ?
C16A C17A 1.42(2) . ?
C16A C19A 1.49(3) . ?
C17A C18A 1.43(2) . ?
C19A O1A 1.21(2) . ?
C19A O2A 1.39(2) . ?
C13B C18B 1.331(17) . ?
C13B C14B 1.395(17) . ?
C14B C15B 1.389(19) . ?
C15B C16B 1.361(18) . ?
C16B C17B 1.374(18) . ?
C16B C19B 1.523(19) . ?
C17B C18B 1.372(18) . ?
C19B O2B 1.159(19) . ?
C19B O1B 1.20(2) . ?

loop_
_geom_hbond_atom_site_label_D
_geom_hbond_atom_site_label_H
_geom_hbond_atom_site_label_A
_geom_hbond_distance_DH
_geom_hbond_distance_HA
_geom_hbond_distance_DA
_geom_hbond_angle_DHA
_geom_hbond_site_symmetry_A
N1 H1 Cl2 0.91 2.58 3.182(4) 124.4 .
N5 H5A Cl2 0.90 2.36 3.259(5) 173.3 .
